data_1577375
loop_
_publ_author_name
'Makarov, Anton S.'
'Yi, Liang'
'Maity, Bholanath'
'Cavallo, Luigi'
'Rueping, Magnus'

_publ_section_title
;
 Pulsed electrolysis enables unexpected lactonization of bicyclobutane
 carboxylic acids
;
_journal_name_full 'Chemical Science'
_journal_paper_doi 10.1039/D6SC01541G
_journal_year 2026
_chemical_formula_moiety 'C11 H9 Br O2'
_chemical_formula_sum 'C11 H9 Br O2'
_chemical_formula_weight 253.09
_chemical_melting_point 353
_chemical_name_systematic 4-bromo-1-phenyl-2-oxabicyclo[2.1.1]hexan-3-one
_chemical_properties_physical acid-sensitive
_space_group_crystal_system triclinic
_space_group_IT_number 2
_space_group_name_Hall '-P 1'
_space_group_name_H-M_alt 'P -1'
_atom_sites_solution_hydrogens geom
_atom_sites_solution_primary dual
_audit_creation_date 2025-10-03
_audit_creation_method
;
Olex2 1.3
(compiled 2020.11.12 svn.r5f609507 for OlexSys, GUI svn.r6408)
;
_audit_update_record
;
2025-10-06 deposited with the CCDC.	2026-05-21 downloaded from the CCDC.
;
_cell_angle_alpha 69.2060(10)
_cell_angle_beta 80.6720(10)
_cell_angle_gamma 88.2460(10)
_cell_formula_units_Z 2
_cell_length_a 6.3703(2)
_cell_length_b 9.0082(3)
_cell_length_c 9.2840(3)
_cell_measurement_reflns_used 9760
_cell_measurement_temperature 120.00
_cell_measurement_theta_max 68.02
_cell_measurement_theta_min 5.16
_cell_volume 491.26(3)
_computing_cell_refinement 'SAINT V8.41 (?, 2016)'
_computing_data_reduction 'SAINT V8.41 (?, 2016)'
_computing_molecular_graphics 'Olex2 1.3 (Dolomanov et al., 2009)'
_computing_publication_material 'Olex2 1.3 (Dolomanov et al., 2009)'
_computing_structure_refinement 'SHELXL 2018/3 (Sheldrick, 2015)'
_computing_structure_solution 'SHELXT 2018/2 (Sheldrick, 2018)'
_diffrn_ambient_temperature 120.00
_diffrn_detector 'CCD area detector'
_diffrn_detector_area_resol_mean 5.6
_diffrn_detector_type 'Bruker SMART CCD 6000 area detector'
_diffrn_measured_fraction_theta_full 0.989
_diffrn_measured_fraction_theta_max 0.989
_diffrn_measurement_device 'three-circle diffractometer'
_diffrn_measurement_device_type 'Bruker SMART CCD 6000 area detector'
_diffrn_measurement_method '\w scans'
_diffrn_radiation_monochromator graphite
_diffrn_radiation_probe x-ray
_diffrn_radiation_type CuK\a
_diffrn_radiation_wavelength 1.54178
_diffrn_reflns_av_R_equivalents 0.0298
_diffrn_reflns_av_unetI/netI 0.0114
_diffrn_reflns_Laue_measured_fraction_full 0.989
_diffrn_reflns_Laue_measured_fraction_max 0.989
_diffrn_reflns_limit_h_max 7
_diffrn_reflns_limit_h_min -7
_diffrn_reflns_limit_k_max 10
_diffrn_reflns_limit_k_min -10
_diffrn_reflns_limit_l_max 11
_diffrn_reflns_limit_l_min -11
_diffrn_reflns_number 25934
_diffrn_reflns_point_group_measured_fraction_full 0.989
_diffrn_reflns_point_group_measured_fraction_max 0.989
_diffrn_reflns_theta_full 67.679
_diffrn_reflns_theta_max 68.060
_diffrn_reflns_theta_min 5.164
_diffrn_source 'sealed X-ray tube'
_diffrn_source_current 1.0
_diffrn_source_power 0.05
_diffrn_source_target Mo
_diffrn_source_voltage 50.0
_diffrn_standards_number 0
_exptl_absorpt_coefficient_mu 5.456
_exptl_absorpt_correction_T_max 0.7530
_exptl_absorpt_correction_T_min 0.4673
_exptl_absorpt_correction_type multi-scan
_exptl_absorpt_process_details
;
SADABS-2016/2 (Bruker,2016/2) was used for absorption correction.
wR2(int) was 0.1184 before and 0.0460 after correction.
The Ratio of minimum to maximum transmission is 0.6206.
The \l/2 correction factor is Not present.
;
_exptl_crystal_colour colourless
_exptl_crystal_colour_primary colourless
_exptl_crystal_density_diffrn 1.711
_exptl_crystal_description prisms
_exptl_crystal_F_000 252
_exptl_crystal_recrystallization_method 'Re-crystallisation from solvent: ethyl acetate, n-hexane'
_exptl_crystal_size_max 0.1
_exptl_crystal_size_mid 0.1
_exptl_crystal_size_min 0.05
_refine_diff_density_max 0.496
_refine_diff_density_min -0.330
_refine_diff_density_rms 0.053
_refine_ls_extinction_method none
_refine_ls_goodness_of_fit_ref 1.114
_refine_ls_hydrogen_treatment constr
_refine_ls_matrix_type full
_refine_ls_number_parameters 127
_refine_ls_number_reflns 1781
_refine_ls_number_restraints 0
_refine_ls_restrained_S_all 1.114
_refine_ls_R_factor_all 0.0193
_refine_ls_R_factor_gt 0.0193
_refine_ls_shift/su_max 0.001
_refine_ls_shift/su_mean 0.000
_refine_ls_structure_factor_coef Fsqd
_refine_ls_weighting_details 'w=1/[\s^2^(Fo^2^)+(0.0107P)^2^+0.5876P] where P=(Fo^2^+2Fc^2^)/3'
_refine_ls_weighting_scheme calc
_refine_ls_wR_factor_gt 0.0457
_refine_ls_wR_factor_ref 0.0457
_reflns_Friedel_coverage 0.000
_reflns_number_gt 1779
_reflns_number_total 1781
_reflns_threshold_expression 'I > 2\s(I)'
_cod_data_source_file d6sc01541g2.cif
_cod_data_source_block cu_asm5622_0m
_cod_database_code 1577375
_shelx_shelxl_version_number 2018/3
_shelx_space_group_comment
;
The symmetry employed for this shelxl refinement is uniquely defined
by the following loop, which should always be used as a source of
symmetry information in preference to the above space-group names.
They are only intended as comments.
;
_shelx_estimated_absorpt_t_max 0.772
_shelx_estimated_absorpt_t_min 0.611
_olex2_refinement_description
;
1. Fixed Uiso
 At 1.2 times of:
  All C(H) groups, All C(H,H) groups
2.a Secondary CH2 refined with riding coordinates:
 C3(H3A,H3B), C5(H5A,H5B)
2.b Aromatic/amide H refined with riding coordinates:
 C7(H7), C8(H8), C9(H9), C10(H10), C11(H11)
;
_olex2_submission_special_instructions 'No special instructions were received'

loop_
_space_group_symop_operation_xyz
'x, y, z'
'-x, -y, -z'

loop_
_atom_site_label
_atom_site_type_symbol
_atom_site_fract_x
_atom_site_fract_y
_atom_site_fract_z
_atom_site_U_iso_or_equiv
_atom_site_adp_type
_atom_site_occupancy
_atom_site_site_symmetry_order
_atom_site_calc_flag
_atom_site_refinement_flags_posn
_atom_site_refinement_flags_adp
_atom_site_refinement_flags_occupancy
_atom_site_disorder_assembly
_atom_site_disorder_group
O1 O 0.93977(19) 0.63830(15) 0.63679(15) 0.0177(3) Uani 1 1 d . . . . .
C1 C 1.0146(3) 0.7647(2) 0.5064(2) 0.0170(4) Uani 1 1 d . . . . .
Br1 Br 0.85325(3) 1.00375(2) 0.24771(2) 0.02226(8) Uani 1 1 d . . . . .
O2 O 1.1967(2) 0.80839(16) 0.46482(16) 0.0240(3) Uani 1 1 d . . . . .
C2 C 0.8148(3) 0.8244(2) 0.4378(2) 0.0151(3) Uani 1 1 d . . . . .
C3 C 0.7117(3) 0.6644(2) 0.4543(2) 0.0161(4) Uani 1 1 d . . . . .
H3A H 0.807078 0.593942 0.414412 0.019 Uiso 1 1 calc R U . . .
H3B H 0.570682 0.672124 0.420799 0.019 Uiso 1 1 calc R U . . .
C4 C 0.7065(3) 0.6392(2) 0.6290(2) 0.0144(3) Uani 1 1 d . . . . .
C5 C 0.6602(3) 0.8176(2) 0.5886(2) 0.0158(4) Uani 1 1 d . . . . .
H5A H 0.715471 0.868512 0.654004 0.019 Uiso 1 1 calc R U . . .
H5B H 0.511901 0.846665 0.573995 0.019 Uiso 1 1 calc R U . . .
C6 C 0.5913(3) 0.5037(2) 0.7593(2) 0.0153(3) Uani 1 1 d . . . . .
C7 C 0.6885(3) 0.3571(2) 0.8116(2) 0.0194(4) Uani 1 1 d . . . . .
H7 H 0.832603 0.346777 0.770740 0.023 Uiso 1 1 calc R U . . .
C8 C 0.5747(3) 0.2272(2) 0.9226(2) 0.0241(4) Uani 1 1 d . . . . .
H8 H 0.640609 0.127500 0.957379 0.029 Uiso 1 1 calc R U . . .
C9 C 0.3652(3) 0.2418(2) 0.9835(2) 0.0252(4) Uani 1 1 d . . . . .
H9 H 0.287483 0.152120 1.059520 0.030 Uiso 1 1 calc R U . . .
C10 C 0.2687(3) 0.3873(2) 0.9335(2) 0.0245(4) Uani 1 1 d . . . . .
H10 H 0.125307 0.397361 0.976110 0.029 Uiso 1 1 calc R U . . .
C11 C 0.3814(3) 0.5185(2) 0.8212(2) 0.0192(4) Uani 1 1 d . . . . .
H11 H 0.314947 0.618047 0.786938 0.023 Uiso 1 1 calc R U . . .

loop_
_atom_site_aniso_label
_atom_site_aniso_U_11
_atom_site_aniso_U_22
_atom_site_aniso_U_33
_atom_site_aniso_U_23
_atom_site_aniso_U_13
_atom_site_aniso_U_12
O1 0.0123(6) 0.0190(6) 0.0209(6) -0.0043(5) -0.0068(5) 0.0017(5)
C1 0.0160(9) 0.0173(9) 0.0200(9) -0.0092(7) -0.0034(7) 0.0011(7)
Br1 0.02488(12) 0.01932(11) 0.01655(11) 0.00041(8) -0.00145(7) -0.00308(7)
O2 0.0129(6) 0.0289(7) 0.0302(7) -0.0106(6) -0.0023(5) -0.0026(5)
C2 0.0158(8) 0.0138(8) 0.0137(8) -0.0026(7) -0.0024(7) 0.0000(7)
C3 0.0151(8) 0.0162(9) 0.0164(9) -0.0048(7) -0.0029(7) -0.0015(7)
C4 0.0114(8) 0.0157(8) 0.0168(9) -0.0059(7) -0.0041(6) 0.0016(6)
C5 0.0156(8) 0.0133(8) 0.0163(9) -0.0036(7) -0.0003(7) 0.0001(7)
C6 0.0180(9) 0.0154(8) 0.0142(8) -0.0059(7) -0.0053(7) -0.0004(7)
C7 0.0215(9) 0.0193(9) 0.0182(9) -0.0070(7) -0.0049(7) 0.0023(7)
C8 0.0363(11) 0.0154(9) 0.0200(9) -0.0042(8) -0.0074(8) 0.0016(8)
C9 0.0362(11) 0.0206(10) 0.0153(9) -0.0036(8) 0.0015(8) -0.0100(8)
C10 0.0235(10) 0.0273(10) 0.0224(10) -0.0109(8) 0.0036(8) -0.0048(8)
C11 0.0202(9) 0.0181(9) 0.0195(9) -0.0071(7) -0.0031(7) 0.0005(7)

loop_
_atom_type_symbol
_atom_type_description
_atom_type_scat_dispersion_real
_atom_type_scat_dispersion_imag
_atom_type_scat_source
C C 0.0181 0.0091 'International Tables Vol C Tables 4.2.6.8 and 6.1.1.4'
H H 0.0000 0.0000 'International Tables Vol C Tables 4.2.6.8 and 6.1.1.4'
Br Br -0.6763 1.2805 'International Tables Vol C Tables 4.2.6.8 and 6.1.1.4'
O O 0.0492 0.0322 'International Tables Vol C Tables 4.2.6.8 and 6.1.1.4'

loop_
_geom_angle_atom_site_label_1
_geom_angle_atom_site_label_2
_geom_angle_atom_site_label_3
_geom_angle
_geom_angle_site_symmetry_1
_geom_angle_site_symmetry_3
_geom_angle_publ_flag
C1 O1 C4 101.58(13) . . ?
O1 C1 C2 102.64(14) . . ?
O2 C1 O1 124.96(17) . . ?
O2 C1 C2 132.39(17) . . ?
C1 C2 Br1 115.80(12) . . ?
C1 C2 C3 99.84(14) . . ?
C1 C2 C4 77.09(11) . . ?
C1 C2 C5 99.97(14) . . ?
Br1 C2 C4 167.09(11) . . ?
C3 C2 Br1 123.21(12) . . ?
C3 C2 C4 49.95(9) . . ?
C3 C2 C5 87.58(13) . . ?
C5 C2 Br1 124.38(12) . . ?
C5 C2 C4 49.72(9) . . ?
C2 C3 H3A 115.2 . . ?
C2 C3 H3B 115.2 . . ?
C2 C3 C4 80.14(12) . . ?
H3A C3 H3B 112.3 . . ?
C4 C3 H3A 115.2 . . ?
C4 C3 H3B 115.2 . . ?
O1 C4 C2 78.69(10) . . ?
O1 C4 C3 100.92(13) . . ?
O1 C4 C5 101.39(13) . . ?
C3 C4 C2 49.90(9) . . ?
C5 C4 C2 50.31(9) . . ?
C5 C4 C3 88.02(13) . . ?
C6 C4 O1 111.04(14) . . ?
C6 C4 C2 169.96(14) . . ?
C6 C4 C3 123.41(15) . . ?
C6 C4 C5 127.03(15) . . ?
C2 C5 H5A 115.3 . . ?
C2 C5 H5B 115.3 . . ?
C4 C5 C2 79.96(12) . . ?
C4 C5 H5A 115.3 . . ?
C4 C5 H5B 115.3 . . ?
H5A C5 H5B 112.3 . . ?
C7 C6 C4 119.94(16) . . ?
C11 C6 C4 120.18(16) . . ?
C11 C6 C7 119.69(17) . . ?
C6 C7 H7 120.0 . . ?
C8 C7 C6 119.97(18) . . ?
C8 C7 H7 120.0 . . ?
C7 C8 H8 119.9 . . ?
C7 C8 C9 120.29(18) . . ?
C9 C8 H8 119.9 . . ?
C8 C9 H9 120.0 . . ?
C8 C9 C10 120.02(18) . . ?
C10 C9 H9 120.0 . . ?
C9 C10 H10 119.9 . . ?
C9 C10 C11 120.15(18) . . ?
C11 C10 H10 119.9 . . ?
C6 C11 C10 119.87(17) . . ?
C6 C11 H11 120.1 . . ?
C10 C11 H11 120.1 . . ?

loop_
_geom_bond_atom_site_label_1
_geom_bond_atom_site_label_2
_geom_bond_distance
_geom_bond_site_symmetry_2
_geom_bond_publ_flag
O1 C1 1.363(2) . ?
O1 C4 1.499(2) . ?
C1 O2 1.193(2) . ?
C1 C2 1.514(2) . ?
Br1 C2 1.9089(17) . ?
C2 C3 1.549(2) . ?
C2 C5 1.559(2) . ?
C3 H3A 0.9900 . ?
C3 H3B 0.9900 . ?
C3 C4 1.550(2) . ?
C4 C5 1.546(2) . ?
C4 C6 1.487(2) . ?
C5 H5A 0.9900 . ?
C5 H5B 0.9900 . ?
C6 C7 1.398(3) . ?
C6 C11 1.390(3) . ?
C7 H7 0.9500 . ?
C7 C8 1.382(3) . ?
C8 H8 0.9500 . ?
C8 C9 1.384(3) . ?
C9 H9 0.9500 . ?
C9 C10 1.386(3) . ?
C10 H10 0.9500 . ?
C10 C11 1.390(3) . ?
C11 H11 0.9500 . ?

loop_
_geom_torsion_atom_site_label_1
_geom_torsion_atom_site_label_2
_geom_torsion_atom_site_label_3
_geom_torsion_atom_site_label_4
_geom_torsion
_geom_torsion_site_symmetry_1
_geom_torsion_site_symmetry_2
_geom_torsion_site_symmetry_3
_geom_torsion_site_symmetry_4
_geom_torsion_publ_flag
O1 C1 C2 Br1 -179.28(11) . . . . ?
O1 C1 C2 C3 -44.75(16) . . . . ?
O1 C1 C2 C4 0.05(12) . . . . ?
O1 C1 C2 C5 44.51(16) . . . . ?
O1 C4 C5 C2 64.72(13) . . . . ?
O1 C4 C6 C7 -36.1(2) . . . . ?
O1 C4 C6 C11 148.93(15) . . . . ?
C1 O1 C4 C2 0.05(12) . . . . ?
C1 O1 C4 C3 45.01(15) . . . . ?
C1 O1 C4 C5 -45.16(15) . . . . ?
C1 O1 C4 C6 177.47(14) . . . . ?
C1 C2 C3 C4 63.78(13) . . . . ?
C1 C2 C5 C4 -63.50(13) . . . . ?
Br1 C2 C3 C4 -166.32(13) . . . . ?
Br1 C2 C5 C4 165.52(14) . . . . ?
O2 C1 C2 Br1 0.1(3) . . . . ?
O2 C1 C2 C3 134.6(2) . . . . ?
O2 C1 C2 C4 179.4(2) . . . . ?
O2 C1 C2 C5 -136.1(2) . . . . ?
C2 C3 C4 O1 -64.94(13) . . . . ?
C2 C3 C4 C5 36.27(12) . . . . ?
C2 C3 C4 C6 170.63(17) . . . . ?
C2 C4 C6 C7 129.3(8) . . . . ?
C2 C4 C6 C11 -45.7(9) . . . . ?
C3 C2 C5 C4 36.06(12) . . . . ?
C3 C4 C5 C2 -36.02(12) . . . . ?
C3 C4 C6 C7 83.7(2) . . . . ?
C3 C4 C6 C11 -91.3(2) . . . . ?
C4 O1 C1 O2 -179.51(17) . . . . ?
C4 O1 C1 C2 -0.06(16) . . . . ?
C4 C6 C7 C8 -174.06(17) . . . . ?
C4 C6 C11 C10 174.38(17) . . . . ?
C5 C2 C3 C4 -35.92(12) . . . . ?
C5 C4 C6 C7 -159.80(17) . . . . ?
C5 C4 C6 C11 25.2(3) . . . . ?
C6 C4 C5 C2 -167.64(17) . . . . ?
C6 C7 C8 C9 -0.5(3) . . . . ?
C7 C6 C11 C10 -0.6(3) . . . . ?
C7 C8 C9 C10 -0.2(3) . . . . ?
C8 C9 C10 C11 0.6(3) . . . . ?
C9 C10 C11 C6 -0.1(3) . . . . ?
C11 C6 C7 C8 1.0(3) . . . . ?
